data_4334916
loop_
_publ_author_name
'Cyril Bachmann'
'Miguel Guttentag'
'Bernhard Spingler'
'Roger Alberto'

_publ_section_title
;
 3d Element Complexes of Pentadentate Bipyridine-Pyridine-Based Ligand
 Scaffolds: Structures and Photocatalytic Activities
;
_journal_name_full 'Inorganic Chemistry'
_journal_page_first 6055
_journal_page_last 6061
_journal_paper_doi 10.1021/ic4004017
_journal_volume 52
_journal_year 2013
_chemical_formula_sum 'C26 H19 Br2 N5 O Zn'
_chemical_formula_weight 642.65
_chemical_name_systematic
; 
 ? 
;
_space_group_IT_number 2
_symmetry_cell_setting triclinic
_symmetry_space_group_name_Hall '-P 1'
_symmetry_space_group_name_H-M 'P -1'
_atom_sites_solution_hydrogens geom
_atom_sites_solution_primary direct
_atom_sites_solution_secondary difmap
_audit_creation_method SHELXL-97
_cell_angle_alpha 65.307(3)
_cell_angle_beta 69.826(3)
_cell_angle_gamma 66.605(3)
_cell_formula_units_Z 2
_cell_length_a 10.5005(3)
_cell_length_b 11.8121(4)
_cell_length_c 11.8679(4)
_cell_measurement_reflns_used 4217
_cell_measurement_temperature 183(2)
_cell_measurement_theta_max 31.0693
_cell_measurement_theta_min 3.1872
_cell_volume 1198.85(8)
_computing_cell_refinement 'CrysAlis^Pro^ (Oxford, 2007)'
_computing_data_collection 'CrysAlis^Pro^ (Oxford, 2007)'
_computing_data_reduction 'CrysAlis^Pro^ (Oxford, 2007)'
_computing_molecular_graphics 'ORTEP-3 (Farrugia, 1997)'
_computing_publication_material 'SHELXL-97 (Sheldrick, 2008)'
_computing_structure_refinement 'SHELXL-97 (Sheldrick, 2008)'
_computing_structure_solution 'SIR-97 (Altomare, 1999)'
_diffrn_ambient_temperature 183(2)
_diffrn_detector_area_resol_mean 10.4498
_diffrn_measured_fraction_theta_full 0.998
_diffrn_measured_fraction_theta_max 0.998
_diffrn_measurement_device_type 'Oxford Xcalibur Ruby CCD'
_diffrn_measurement_method '\o oscillation scan'
_diffrn_radiation_monochromator graphite
_diffrn_radiation_source 'fine-focus sealed tube'
_diffrn_radiation_type MoK\a
_diffrn_radiation_wavelength 0.71073
_diffrn_reflns_av_R_equivalents 0.0706
_diffrn_reflns_av_sigmaI/netI 0.0804
_diffrn_reflns_limit_h_max 10
_diffrn_reflns_limit_h_min -13
_diffrn_reflns_limit_k_max 14
_diffrn_reflns_limit_k_min -15
_diffrn_reflns_limit_l_max 15
_diffrn_reflns_limit_l_min -15
_diffrn_reflns_number 13172
_diffrn_reflns_theta_full 28.28
_diffrn_reflns_theta_max 28.28
_diffrn_reflns_theta_min 3.19
_exptl_absorpt_coefficient_mu 4.388
_exptl_absorpt_correction_T_max 0.8796
_exptl_absorpt_correction_T_min 0.2472
_exptl_absorpt_correction_type multi-scan
_exptl_absorpt_process_details
;
CrysAlisPro, Agilent Technologies,
Version 1.171.35.19 (release 27-10-2011 CrysAlis171 .NET)
(compiled Oct 27 2011,15:02:11)
empirical absorption correction using spherical harmonics,
 implemented in SCALE3 ABSPACK scaling algorithm.
;
_exptl_crystal_colour colorless
_exptl_crystal_density_diffrn 1.780
_exptl_crystal_description plate
_exptl_crystal_F_000 636
_exptl_crystal_size_max 0.21
_exptl_crystal_size_mid 0.13
_exptl_crystal_size_min 0.03
_refine_diff_density_max 1.590
_refine_diff_density_min -1.052
_refine_diff_density_rms 0.129
_refine_ls_extinction_method none
_refine_ls_goodness_of_fit_ref 1.032
_refine_ls_hydrogen_treatment mixed
_refine_ls_matrix_type full
_refine_ls_number_parameters 319
_refine_ls_number_reflns 5935
_refine_ls_number_restraints 0
_refine_ls_restrained_S_all 1.032
_refine_ls_R_factor_all 0.0826
_refine_ls_R_factor_gt 0.0568
_refine_ls_shift/su_max 0.001
_refine_ls_shift/su_mean 0.000
_refine_ls_structure_factor_coef Fsqd
_refine_ls_weighting_details 'calc w=1/[\s^2^(Fo^2^)+(0.0648P)^2^+0.4559P] where P=(Fo^2^+2Fc^2^)/3'
_refine_ls_weighting_scheme calc
_refine_ls_wR_factor_gt 0.1309
_refine_ls_wR_factor_ref 0.1515
_reflns_number_gt 4295
_reflns_number_total 5935
_reflns_threshold_expression >2sigma(I)
_cod_data_source_file ic4004017_2f.cif
_cod_data_source_block cb150312w
_cod_original_cell_volume 1198.84(7)
_cod_database_code 4334916

loop_
_symmetry_equiv_pos_as_xyz
'x, y, z'
'-x, -y, -z'

loop_
_atom_site_label
_atom_site_type_symbol
_atom_site_fract_x
_atom_site_fract_y
_atom_site_fract_z
_atom_site_U_iso_or_equiv
_atom_site_adp_type
_atom_site_occupancy
_atom_site_symmetry_multiplicity
_atom_site_calc_flag
_atom_site_refinement_flags
Zn1 Zn 0.35640(5) 0.34114(5) 0.85623(5) 0.02731(15) Uani 1 1 d .
Br1 Br 0.53544(5) 0.44732(5) 0.81459(5) 0.04079(16) Uani 1 1 d .
Br2 Br 0.11748(5) 0.02460(5) 0.65676(5) 0.04312(17) Uani 1 1 d .
C1 C 0.2774(5) 0.6127(5) 0.6444(5) 0.0347(11) Uani 1 1 d .
H1A H 0.3144 0.6357 0.6917 0.042 Uiso 1 1 calc R
C2 C 0.2309(5) 0.7073(5) 0.5389(5) 0.0431(13) Uani 1 1 d .
H2A H 0.2318 0.7943 0.5158 0.052 Uiso 1 1 calc R
C3 C 0.1827(6) 0.6728(5) 0.4672(5) 0.0437(13) Uani 1 1 d .
H3A H 0.1528 0.7353 0.3917 0.052 Uiso 1 1 calc R
C4 C 0.1784(5) 0.5478(5) 0.5056(5) 0.0381(11) Uani 1 1 d .
H4A H 0.1462 0.5217 0.4572 0.046 Uiso 1 1 calc R
C5 C 0.2217(4) 0.4600(4) 0.6164(4) 0.0301(10) Uani 1 1 d .
C6 C 0.2127(5) 0.3194(5) 0.6679(4) 0.0329(10) Uani 1 1 d .
C7 C 0.1133(4) 0.3024(4) 0.7995(4) 0.0280(9) Uani 1 1 d .
C8 C -0.0222(5) 0.2958(4) 0.8216(5) 0.0338(11) Uani 1 1 d .
H8A H -0.0532 0.2942 0.7562 0.041 Uiso 1 1 calc R
C9 C -0.1119(5) 0.2916(5) 0.9383(5) 0.0356(11) Uani 1 1 d .
H9A H -0.2061 0.2896 0.9537 0.043 Uiso 1 1 calc R
C10 C -0.0627(5) 0.2904(4) 1.0327(5) 0.0359(11) Uani 1 1 d .
H10A H -0.1212 0.2845 1.1152 0.043 Uiso 1 1 calc R
C11 C 0.0732(4) 0.2980(4) 1.0049(4) 0.0271(9) Uani 1 1 d .
C12 C 0.1326(4) 0.3078(4) 1.0957(4) 0.0277(9) Uani 1 1 d .
C13 C 0.0785(5) 0.2721(5) 1.2258(5) 0.0369(11) Uani 1 1 d .
H13A H 0.0029 0.2340 1.2624 0.044 Uiso 1 1 calc R
C14 C 0.1365(5) 0.2929(5) 1.3011(5) 0.0406(12) Uani 1 1 d .
H14A H 0.1020 0.2681 1.3906 0.049 Uiso 1 1 calc R
C15 C 0.2440(5) 0.3495(5) 1.2461(5) 0.0415(12) Uani 1 1 d .
H15A H 0.2825 0.3675 1.2963 0.050 Uiso 1 1 calc R
C16 C 0.2961(5) 0.3801(5) 1.1155(5) 0.0371(11) Uani 1 1 d .
H16A H 0.3722 0.4176 1.0776 0.045 Uiso 1 1 calc R
C17 C 0.5679(6) 0.1274(5) 1.0593(5) 0.0418(12) Uani 1 1 d .
H17A H 0.5018 0.1590 1.1255 0.050 Uiso 1 1 calc R
C18 C 0.7062(6) 0.0605(5) 1.0722(6) 0.0517(15) Uani 1 1 d .
H18A H 0.7341 0.0442 1.1470 0.062 Uiso 1 1 calc R
C19 C 0.8028(6) 0.0180(5) 0.9756(7) 0.0543(17) Uani 1 1 d .
H19A H 0.8994 -0.0257 0.9813 0.065 Uiso 1 1 calc R
C20 C 0.7595(5) 0.0386(5) 0.8712(6) 0.0435(13) Uani 1 1 d .
H20A H 0.8252 0.0089 0.8037 0.052 Uiso 1 1 calc R
C21 C 0.6178(4) 0.1037(4) 0.8647(5) 0.0334(11) Uani 1 1 d .
C22 C 0.5588(5) 0.1228(4) 0.7595(5) 0.0314(10) Uani 1 1 d .
C23 C 0.6267(5) 0.0502(5) 0.6775(5) 0.0414(12) Uani 1 1 d .
H23A H 0.7178 -0.0115 0.6839 0.050 Uiso 1 1 calc R
C24 C 0.5609(6) 0.0685(5) 0.5875(6) 0.0492(15) Uani 1 1 d .
H24A H 0.6078 0.0230 0.5277 0.059 Uiso 1 1 calc R
C25 C 0.4253(5) 0.1538(5) 0.5842(5) 0.0424(13) Uani 1 1 d .
H25A H 0.3761 0.1643 0.5250 0.051 Uiso 1 1 calc R
C26 C 0.3626(5) 0.2233(4) 0.6678(4) 0.0298(10) Uani 1 1 d .
N1 N 0.2739(4) 0.4902(4) 0.6846(3) 0.0294(8) Uani 1 1 d .
N2 N 0.1582(4) 0.3041(3) 0.8910(3) 0.0273(8) Uani 1 1 d .
N3 N 0.2428(4) 0.3585(3) 1.0421(3) 0.0281(8) Uani 1 1 d .
N4 N 0.5232(4) 0.1495(4) 0.9577(4) 0.0348(9) Uani 1 1 d .
N5 N 0.4308(4) 0.2115(3) 0.7503(3) 0.0285(8) Uani 1 1 d .
O1 O 0.1513(4) 0.3097(3) 0.5852(3) 0.0383(8) Uani 1 1 d .
H1 H 0.138(7) 0.243(6) 0.601(6) 0.057 Uiso 1 1 d .

loop_
_atom_site_aniso_label
_atom_site_aniso_U_11
_atom_site_aniso_U_22
_atom_site_aniso_U_33
_atom_site_aniso_U_23
_atom_site_aniso_U_13
_atom_site_aniso_U_12
Zn1 0.0214(3) 0.0313(3) 0.0299(3) -0.0094(2) -0.0043(2) -0.0102(2)
Br1 0.0371(3) 0.0459(3) 0.0458(3) -0.0075(2) -0.0111(2) -0.0248(2)
Br2 0.0354(3) 0.0471(3) 0.0462(3) -0.0161(2) -0.0041(2) -0.0147(2)
C1 0.031(2) 0.038(3) 0.036(3) -0.010(2) -0.005(2) -0.014(2)
C2 0.040(3) 0.035(3) 0.045(3) -0.003(2) -0.004(2) -0.018(2)
C3 0.045(3) 0.043(3) 0.034(3) 0.004(2) -0.010(2) -0.021(2)
C4 0.039(3) 0.042(3) 0.032(3) -0.007(2) -0.009(2) -0.014(2)
C5 0.023(2) 0.032(2) 0.028(2) -0.0067(19) -0.0005(18) -0.0092(17)
C6 0.032(2) 0.037(3) 0.033(2) -0.009(2) -0.0098(19) -0.0131(19)
C7 0.025(2) 0.023(2) 0.033(2) -0.0027(18) -0.0117(18) -0.0065(16)
C8 0.028(2) 0.032(2) 0.042(3) -0.007(2) -0.019(2) -0.0063(18)
C9 0.022(2) 0.036(3) 0.046(3) -0.009(2) -0.009(2) -0.0100(18)
C10 0.025(2) 0.036(3) 0.041(3) -0.012(2) 0.000(2) -0.0103(19)
C11 0.024(2) 0.023(2) 0.031(2) -0.0037(18) -0.0065(18) -0.0082(16)
C12 0.020(2) 0.033(2) 0.029(2) -0.0125(19) -0.0013(17) -0.0071(17)
C13 0.026(2) 0.045(3) 0.036(3) -0.016(2) -0.001(2) -0.009(2)
C14 0.041(3) 0.048(3) 0.032(3) -0.017(2) 0.000(2) -0.015(2)
C15 0.046(3) 0.044(3) 0.043(3) -0.018(2) -0.011(2) -0.016(2)
C16 0.035(3) 0.041(3) 0.041(3) -0.014(2) -0.010(2) -0.014(2)
C17 0.044(3) 0.039(3) 0.045(3) -0.002(2) -0.015(2) -0.021(2)
C18 0.060(4) 0.032(3) 0.068(4) 0.007(3) -0.037(3) -0.024(3)
C19 0.035(3) 0.030(3) 0.096(5) -0.003(3) -0.035(3) -0.008(2)
C20 0.022(2) 0.033(3) 0.073(4) -0.018(3) -0.008(2) -0.0055(19)
C21 0.021(2) 0.023(2) 0.047(3) -0.002(2) -0.006(2) -0.0090(17)
C22 0.023(2) 0.028(2) 0.041(3) -0.010(2) -0.0017(19) -0.0117(17)
C23 0.031(3) 0.035(3) 0.053(3) -0.018(2) 0.004(2) -0.012(2)
C24 0.044(3) 0.044(3) 0.060(4) -0.032(3) 0.016(3) -0.020(2)
C25 0.042(3) 0.048(3) 0.043(3) -0.024(3) 0.007(2) -0.023(2)
C26 0.029(2) 0.028(2) 0.033(2) -0.0073(19) -0.0044(19) -0.0140(18)
N1 0.0243(19) 0.033(2) 0.031(2) -0.0083(16) -0.0048(15) -0.0120(15)
N2 0.0187(17) 0.0280(19) 0.032(2) -0.0075(16) -0.0043(15) -0.0065(14)
N3 0.0292(19) 0.033(2) 0.0272(19) -0.0118(16) -0.0041(15) -0.0140(16)
N4 0.0258(19) 0.033(2) 0.043(2) -0.0068(18) -0.0056(17) -0.0131(16)
N5 0.0241(18) 0.0267(19) 0.032(2) -0.0083(16) 0.0017(15) -0.0123(15)
O1 0.045(2) 0.042(2) 0.0382(19) -0.0128(17) -0.0147(16) -0.0180(16)

loop_
_atom_type_symbol
_atom_type_description
_atom_type_scat_dispersion_real
_atom_type_scat_dispersion_imag
_atom_type_scat_source
C C 0.0033 0.0016 'International Tables Vol C Tables 4.2.6.8 and 6.1.1.4'
H H 0.0000 0.0000 'International Tables Vol C Tables 4.2.6.8 and 6.1.1.4'
N N 0.0061 0.0033 'International Tables Vol C Tables 4.2.6.8 and 6.1.1.4'
O O 0.0106 0.0060 'International Tables Vol C Tables 4.2.6.8 and 6.1.1.4'
Zn Zn 0.2839 1.4301 'International Tables Vol C Tables 4.2.6.8 and 6.1.1.4'
Br Br -0.2901 2.4595 'International Tables Vol C Tables 4.2.6.8 and 6.1.1.4'

loop_
_geom_angle_atom_site_label_1
_geom_angle_atom_site_label_2
_geom_angle_atom_site_label_3
_geom_angle
N5 Zn1 N2 82.04(14)
N5 Zn1 N3 142.16(13)
N2 Zn1 N3 74.95(14)
N5 Zn1 N1 84.37(14)
N2 Zn1 N1 79.26(13)
N3 Zn1 N1 119.34(14)
N5 Zn1 N4 72.33(15)
N2 Zn1 N4 110.66(13)
N3 Zn1 N4 88.08(14)
N1 Zn1 N4 152.58(14)
N5 Zn1 Br1 111.00(9)
N2 Zn1 Br1 163.33(10)
N3 Zn1 Br1 98.26(10)
N1 Zn1 Br1 91.39(9)
N4 Zn1 Br1 83.92(9)
N1 C1 C2 123.8(5)
N1 C1 H1A 118.1
C2 C1 H1A 118.1
C1 C2 C3 118.2(5)
C1 C2 H2A 120.9
C3 C2 H2A 120.9
C4 C3 C2 119.3(5)
C4 C3 H3A 120.4
C2 C3 H3A 120.4
C3 C4 C5 118.7(5)
C3 C4 H4A 120.7
C5 C4 H4A 120.7
N1 C5 C4 122.9(4)
N1 C5 C6 116.1(4)
C4 C5 C6 121.0(4)
O1 C6 C26 109.8(4)
O1 C6 C7 109.6(4)
C26 C6 C7 114.3(4)
O1 C6 C5 106.8(4)
C26 C6 C5 109.3(4)
C7 C6 C5 106.7(4)
N2 C7 C8 120.5(4)
N2 C7 C6 117.3(4)
C8 C7 C6 122.0(4)
C9 C8 C7 120.0(5)
C9 C8 H8A 120.0
C7 C8 H8A 120.0
C8 C9 C10 118.8(4)
C8 C9 H9A 120.6
C10 C9 H9A 120.6
C9 C10 C11 118.6(4)
C9 C10 H10A 120.7
C11 C10 H10A 120.7
N2 C11 C10 122.0(4)
N2 C11 C12 114.8(4)
C10 C11 C12 123.1(4)
N3 C12 C13 121.5(4)
N3 C12 C11 114.8(4)
C13 C12 C11 123.6(4)
C14 C13 C12 118.8(5)
C14 C13 H13A 120.6
C12 C13 H13A 120.6
C15 C14 C13 119.6(5)
C15 C14 H14A 120.2
C13 C14 H14A 120.2
C14 C15 C16 118.9(5)
C14 C15 H15A 120.5
C16 C15 H15A 120.5
N3 C16 C15 122.1(5)
N3 C16 H16A 118.9
C15 C16 H16A 118.9
N4 C17 C18 122.6(6)
N4 C17 H17A 118.7
C18 C17 H17A 118.7
C19 C18 C17 118.9(6)
C19 C18 H18A 120.5
C17 C18 H18A 120.5
C20 C19 C18 119.5(5)
C20 C19 H19A 120.3
C18 C19 H19A 120.3
C19 C20 C21 119.1(5)
C19 C20 H20A 120.5
C21 C20 H20A 120.5
N4 C21 C20 121.7(5)
N4 C21 C22 115.3(4)
C20 C21 C22 123.0(5)
N5 C22 C23 120.9(5)
N5 C22 C21 116.1(4)
C23 C22 C21 122.9(4)
C24 C23 C22 119.2(5)
C24 C23 H23A 120.4
C22 C23 H23A 120.4
C23 C24 C25 119.4(5)
C23 C24 H24A 120.3
C25 C24 H24A 120.3
C26 C25 C24 119.1(5)
C26 C25 H25A 120.4
C24 C25 H25A 120.4
N5 C26 C25 121.4(4)
N5 C26 C6 117.4(4)
C25 C26 C6 121.2(5)
C1 N1 C5 117.0(4)
C1 N1 Zn1 121.3(3)
C5 N1 Zn1 121.6(3)
C11 N2 C7 120.1(4)
C11 N2 Zn1 117.0(3)
C7 N2 Zn1 122.5(3)
C16 N3 C12 119.0(4)
C16 N3 Zn1 123.9(3)
C12 N3 Zn1 114.3(3)
C17 N4 C21 118.1(4)
C17 N4 Zn1 127.1(4)
C21 N4 Zn1 106.0(3)
C26 N5 C22 119.8(4)
C26 N5 Zn1 122.8(3)
C22 N5 Zn1 117.1(3)
C6 O1 H1 118(5)

loop_
_geom_bond_atom_site_label_1
_geom_bond_atom_site_label_2
_geom_bond_distance
Zn1 N5 2.125(4)
Zn1 N2 2.162(3)
Zn1 N3 2.168(3)
Zn1 N1 2.238(4)
Zn1 N4 2.382(4)
Zn1 Br1 2.4628(7)
C1 N1 1.332(6)
C1 C2 1.369(7)
C1 H1A 0.9500
C2 C3 1.377(7)
C2 H2A 0.9500
C3 C4 1.366(7)
C3 H3A 0.9500
C4 C5 1.382(7)
C4 H4A 0.9500
C5 N1 1.336(6)
C5 C6 1.542(6)
C6 O1 1.407(6)
C6 C26 1.532(6)
C6 C7 1.532(6)
C7 N2 1.334(6)
C7 C8 1.383(6)
C8 C9 1.374(7)
C8 H8A 0.9500
C9 C10 1.380(7)
C9 H9A 0.9500
C10 C11 1.380(6)
C10 H10A 0.9500
C11 N2 1.330(6)
C11 C12 1.479(6)
C12 N3 1.353(5)
C12 C13 1.387(6)
C13 C14 1.382(7)
C13 H13A 0.9500
C14 C15 1.369(7)
C14 H14A 0.9500
C15 C16 1.391(7)
C15 H15A 0.9500
C16 N3 1.331(6)
C16 H16A 0.9500
C17 N4 1.331(7)
C17 C18 1.378(8)
C17 H17A 0.9500
C18 C19 1.368(9)
C18 H18A 0.9500
C19 C20 1.359(8)
C19 H19A 0.9500
C20 C21 1.390(6)
C20 H20A 0.9500
C21 N4 1.347(6)
C21 C22 1.476(7)
C22 N5 1.344(6)
C22 C23 1.388(7)
C23 C24 1.365(8)
C23 H23A 0.9500
C24 C25 1.382(8)
C24 H24A 0.9500
C25 C26 1.375(6)
C25 H25A 0.9500
C26 N5 1.335(6)
O1 H1 0.79(6)

loop_
_geom_torsion_atom_site_label_1
_geom_torsion_atom_site_label_2
_geom_torsion_atom_site_label_3
_geom_torsion_atom_site_label_4
_geom_torsion
N1 C1 C2 C3 -2.6(8)
C1 C2 C3 C4 2.2(8)
C2 C3 C4 C5 0.5(7)
C3 C4 C5 N1 -3.2(7)
C3 C4 C5 C6 177.1(4)
N1 C5 C6 O1 178.1(4)
C4 C5 C6 O1 -2.2(6)
N1 C5 C6 C26 -63.1(5)
C4 C5 C6 C26 116.6(5)
N1 C5 C6 C7 60.9(5)
C4 C5 C6 C7 -119.3(5)
O1 C6 C7 N2 177.6(4)
C26 C6 C7 N2 53.8(5)
C5 C6 C7 N2 -67.1(5)
O1 C6 C7 C8 -7.5(6)
C26 C6 C7 C8 -131.2(4)
C5 C6 C7 C8 107.8(5)
N2 C7 C8 C9 0.3(7)
C6 C7 C8 C9 -174.5(4)
C7 C8 C9 C10 -1.8(7)
C8 C9 C10 C11 2.2(7)
C9 C10 C11 N2 -1.2(7)
C9 C10 C11 C12 175.1(4)
N2 C11 C12 N3 18.4(6)
C10 C11 C12 N3 -158.2(4)
N2 C11 C12 C13 -163.5(4)
C10 C11 C12 C13 19.9(7)
N3 C12 C13 C14 2.0(7)
C11 C12 C13 C14 -176.0(4)
C12 C13 C14 C15 0.9(8)
C13 C14 C15 C16 -2.5(8)
C14 C15 C16 N3 1.4(8)
N4 C17 C18 C19 1.8(7)
C17 C18 C19 C20 -2.2(7)
C18 C19 C20 C21 0.5(7)
C19 C20 C21 N4 1.6(7)
C19 C20 C21 C22 -175.8(4)
N4 C21 C22 N5 17.1(5)
C20 C21 C22 N5 -165.4(4)
N4 C21 C22 C23 -159.9(4)
C20 C21 C22 C23 17.6(7)
N5 C22 C23 C24 -0.8(7)
C21 C22 C23 C24 176.0(4)
C22 C23 C24 C25 -3.3(7)
C23 C24 C25 C26 3.3(7)
C24 C25 C26 N5 1.1(7)
C24 C25 C26 C6 179.9(4)
O1 C6 C26 N5 -173.9(3)
C7 C6 C26 N5 -50.3(5)
C5 C6 C26 N5 69.2(5)
O1 C6 C26 C25 7.2(6)
C7 C6 C26 C25 130.9(5)
C5 C6 C26 C25 -109.7(5)
C2 C1 N1 C5 0.1(7)
C2 C1 N1 Zn1 178.8(4)
C4 C5 N1 C1 2.8(7)
C6 C5 N1 C1 -177.4(4)
C4 C5 N1 Zn1 -175.8(3)
C6 C5 N1 Zn1 3.9(5)
N5 Zn1 N1 C1 -142.3(3)
N2 Zn1 N1 C1 134.8(3)
N3 Zn1 N1 C1 69.0(4)
N4 Zn1 N1 C1 -110.7(4)
Br1 Zn1 N1 C1 -31.3(3)
N5 Zn1 N1 C5 36.4(3)
N2 Zn1 N1 C5 -46.6(3)
N3 Zn1 N1 C5 -112.4(3)
N4 Zn1 N1 C5 67.9(5)
Br1 Zn1 N1 C5 147.3(3)
C10 C11 N2 C7 -0.3(6)
C12 C11 N2 C7 -176.9(4)
C10 C11 N2 Zn1 172.1(3)
C12 C11 N2 Zn1 -4.5(5)
C8 C7 N2 C11 0.7(6)
C6 C7 N2 C11 175.8(4)
C8 C7 N2 Zn1 -171.3(3)
C6 C7 N2 Zn1 3.8(5)
N5 Zn1 N2 C11 144.1(3)
N3 Zn1 N2 C11 -5.6(3)
N1 Zn1 N2 C11 -130.1(3)
N4 Zn1 N2 C11 76.5(3)
Br1 Zn1 N2 C11 -73.3(5)
N5 Zn1 N2 C7 -43.7(3)
N3 Zn1 N2 C7 166.7(4)
N1 Zn1 N2 C7 42.1(3)
N4 Zn1 N2 C7 -111.3(3)
Br1 Zn1 N2 C7 98.9(5)
C15 C16 N3 C12 1.4(7)
C15 C16 N3 Zn1 -158.7(4)
C13 C12 N3 C16 -3.1(7)
C11 C12 N3 C16 175.0(4)
C13 C12 N3 Zn1 158.8(3)
C11 C12 N3 Zn1 -23.1(5)
N5 Zn1 N3 C16 122.0(4)
N2 Zn1 N3 C16 176.5(4)
N1 Zn1 N3 C16 -115.3(4)
N4 Zn1 N3 C16 64.5(4)
Br1 Zn1 N3 C16 -19.0(4)
N5 Zn1 N3 C12 -38.9(4)
N2 Zn1 N3 C12 15.6(3)
N1 Zn1 N3 C12 83.8(3)
N4 Zn1 N3 C12 -96.4(3)
Br1 Zn1 N3 C12 -179.9(3)
C18 C17 N4 C21 0.3(7)
C18 C17 N4 Zn1 -142.5(4)
C20 C21 N4 C17 -2.0(6)
C22 C21 N4 C17 175.6(4)
C20 C21 N4 Zn1 147.9(4)
C22 C21 N4 Zn1 -34.6(4)
N5 Zn1 N4 C17 177.4(4)
N2 Zn1 N4 C17 -108.6(4)
N3 Zn1 N4 C17 -35.4(4)
N1 Zn1 N4 C17 144.3(4)
Br1 Zn1 N4 C17 63.1(4)
N5 Zn1 N4 C21 31.2(3)
N2 Zn1 N4 C21 105.2(3)
N3 Zn1 N4 C21 178.3(3)
N1 Zn1 N4 C21 -1.9(5)
Br1 Zn1 N4 C21 -83.2(3)
C25 C26 N5 C22 -5.3(6)
C6 C26 N5 C22 175.9(4)
C25 C26 N5 Zn1 168.0(3)
C6 C26 N5 Zn1 -10.9(5)
C23 C22 N5 C26 5.2(6)
C21 C22 N5 C26 -171.9(4)
C23 C22 N5 Zn1 -168.5(3)
C21 C22 N5 Zn1 14.4(5)
N2 Zn1 N5 C26 47.5(3)
N3 Zn1 N5 C26 100.1(4)
N1 Zn1 N5 C26 -32.4(3)
N4 Zn1 N5 C26 162.3(3)
Br1 Zn1 N5 C26 -121.7(3)
N2 Zn1 N5 C22 -139.0(3)
N3 Zn1 N5 C22 -86.4(4)
N1 Zn1 N5 C22 141.0(3)
N4 Zn1 N5 C22 -24.3(3)
Br1 Zn1 N5 C22 51.7(3)
